data_8106305
loop_
_publ_author_name
'Wang, Ning'
'Liu, Yu-Hang'
'Liu, Da-Wei'
'Zhao, Ye'
'Wen, Ping'

_publ_section_title
;
 Crystal structure of ethyl
 2-amino-4-(3-hydroxy-4-methoxyphenyl)-5-oxo-4H,5H-pyrano[3,2-c]chromene-3-carboxylate,
 C22H19NO7
;
_journal_issue 5
_journal_name_full 'Zeitschrift f\"ur Kristallographie - New Crystal Structures'
_journal_page_first 813
_journal_page_last 814
_journal_paper_doi 10.1515/ncrs-2018-0021
_journal_volume 233
_journal_year 2018
_chemical_formula_moiety 'C22 H19 N O7'
_chemical_formula_sum 'C22 H19 N O7'
_chemical_formula_weight 409.38
_space_group_crystal_system monoclinic
_space_group_IT_number 14
_space_group_name_Hall '-P 2ybc'
_space_group_name_H-M_alt 'P 1 21/c 1'
_atom_sites_solution_hydrogens mixed
_cell_angle_alpha 90
_cell_angle_beta 106.04(5)
_cell_angle_gamma 90
_cell_formula_units_Z 4
_cell_length_a 9.292(5)
_cell_length_b 13.230(3)
_cell_length_c 17.115(4)
_cell_measurement_reflns_used 2971
_cell_measurement_temperature 293(2)
_cell_measurement_theta_max 27.23
_cell_measurement_theta_min 2.75
_cell_volume 2022.1(14)
_computing_cell_refinement 'SAINT v7.60A (Bruker, 2009)'
_computing_data_collection 'Bruker APEX2 (Bruker, 2008)'
_computing_data_reduction 'SAINT v7.60A (Bruker, 2009)'
_computing_molecular_graphics 'Olex2 (Dolomanov et al., 2009)'
_computing_publication_material 'Olex2 (Dolomanov et al., 2009)'
_computing_structure_refinement 'ShelXL (Sheldrick, 2015)'
_computing_structure_solution 'SHELXS-97 (Sheldrick, 2008)'
_diffrn_ambient_temperature 293(2)
_diffrn_measured_fraction_theta_full 0.996
_diffrn_measured_fraction_theta_max 0.996
_diffrn_measurement_device_type 'Bruker APEX-II CCD'
_diffrn_measurement_method '\f and \w scans'
_diffrn_radiation_monochromator graphite
_diffrn_radiation_type MoK\a
_diffrn_radiation_wavelength 0.71073
_diffrn_reflns_av_R_equivalents 0.0534
_diffrn_reflns_av_unetI/netI 0.0587
_diffrn_reflns_Laue_measured_fraction_full 0.996
_diffrn_reflns_Laue_measured_fraction_max 0.996
_diffrn_reflns_limit_h_max 9
_diffrn_reflns_limit_h_min -11
_diffrn_reflns_limit_k_max 15
_diffrn_reflns_limit_k_min -14
_diffrn_reflns_limit_l_max 20
_diffrn_reflns_limit_l_min -19
_diffrn_reflns_number 9575
_diffrn_reflns_point_group_measured_fraction_full 0.996
_diffrn_reflns_point_group_measured_fraction_max 0.996
_diffrn_reflns_theta_full 24.992
_diffrn_reflns_theta_max 24.992
_diffrn_reflns_theta_min 1.975
_diffrn_standards_number 0
_exptl_absorpt_coefficient_mu 0.101
_exptl_absorpt_correction_T_max 0.9830
_exptl_absorpt_correction_T_min 0.9741
_exptl_absorpt_correction_type multi-scan
_exptl_absorpt_process_details SADABS
_exptl_crystal_colour colorless
_exptl_crystal_density_diffrn 1.345
_exptl_crystal_density_meas .
_exptl_crystal_density_method 'not measured'
_exptl_crystal_description block
_exptl_crystal_F_000 856
_exptl_crystal_size_max 0.26
_exptl_crystal_size_mid 0.21
_exptl_crystal_size_min 0.17
_refine_diff_density_max 0.177
_refine_diff_density_min -0.188
_refine_diff_density_rms 0.047
_refine_ls_extinction_coef 0.079(4)
_refine_ls_extinction_expression Fc^*^=kFc[1+0.001xFc^2^\l^3^/sin(2\q)]^-1/4^
_refine_ls_extinction_method 'SHELXL-2016/6 (Sheldrick 2016)'
_refine_ls_goodness_of_fit_ref 1.031
_refine_ls_hydrogen_treatment mixed
_refine_ls_matrix_type full
_refine_ls_number_parameters 276
_refine_ls_number_reflns 3545
_refine_ls_number_restraints 0
_refine_ls_restrained_S_all 1.031
_refine_ls_R_factor_all 0.0675
_refine_ls_R_factor_gt 0.0441
_refine_ls_shift/su_max 0.000
_refine_ls_shift/su_mean 0.000
_refine_ls_structure_factor_coef Fsqd
_refine_ls_weighting_details 'w=1/[\s^2^(Fo^2^)+(0.0564P)^2^] where P=(Fo^2^+2Fc^2^)/3'
_refine_ls_weighting_scheme calc
_refine_ls_wR_factor_gt 0.1072
_refine_ls_wR_factor_ref 0.1156
_reflns_Friedel_coverage 0.000
_reflns_Friedel_fraction_full .
_reflns_Friedel_fraction_max .
_reflns_number_gt 2422
_reflns_number_total 3545
_reflns_threshold_expression 'I > 2\s(I)'
_cod_data_source_file suppl_ncrs-2018-0021_suppl.cif
_cod_data_source_block a
_cod_database_code 8106305
_shelx_space_group_comment
;
The symmetry employed for this shelxl refinement is uniquely defined
by the following loop, which should always be used as a source of
symmetry information in preference to the above space-group names.
They are only intended as comments.
;
_shelx_estimated_absorpt_t_max 0.983
_shelx_estimated_absorpt_t_min 0.974
_olex2_refinement_description
;
1. Fixed Uiso
 At 1.2 times of:
  All C(H) groups, All C(H,H) groups, All N(H,H) groups
 At 1.5 times of:
  All C(H,H,H) groups
2.a Ternary CH refined with riding coordinates:
 C8(H8)
2.b Secondary CH2 refined with riding coordinates:
 C2(H2A,H2B)
2.c Me refined with riding coordinates:
 C1(H1C,H1D,H1E), C22(H22A,H22B,H22C)
2.d Aromatic/amide H refined with riding coordinates:
 C12(H12), C13(H13), C14(H14), C15(H15), C17(H17), C18(H18), C21(H21)
2.e X=CH2 refined with riding coordinates:
 N1(H1A,H1B)
;
_olex2_submission_special_instructions 'No special instructions were received'
_publcif_funding_html
;
;

loop_
_space_group_symop_operation_xyz
'x, y, z'
'-x, y+1/2, -z+1/2'
'-x, -y, -z'
'x, -y-1/2, z-1/2'

loop_
_atom_site_label
_atom_site_type_symbol
_atom_site_fract_x
_atom_site_fract_y
_atom_site_fract_z
_atom_site_U_iso_or_equiv
_atom_site_adp_type
_atom_site_occupancy
_atom_site_site_symmetry_order
_atom_site_calc_flag
_atom_site_refinement_flags_posn
_atom_site_refinement_flags_adp
_atom_site_refinement_flags_occupancy
_atom_site_disorder_assembly
_atom_site_disorder_group
N1 N 0.37739(19) 0.22910(14) -0.09055(9) 0.0680(5) Uani 1 1 d . . . . .
H1A H 0.454562 0.197290 -0.096259 0.082 Uiso 1 1 calc R . . . .
H1B H 0.318954 0.260025 -0.131310 0.082 Uiso 1 1 calc R . . . .
O1 O 0.62435(13) 0.08891(10) 0.12659(7) 0.0581(4) Uani 1 1 d . . . . .
O2 O 0.60726(16) 0.11426(12) -0.00619(8) 0.0728(5) Uani 1 1 d . . . . .
O3 O 0.21916(13) 0.28623(10) -0.02442(7) 0.0541(4) Uani 1 1 d . . . . .
O4 O 0.19830(13) 0.20025(10) 0.24259(7) 0.0540(4) Uani 1 1 d . . . . .
O5 O 0.00619(13) 0.27437(11) 0.15738(8) 0.0602(4) Uani 1 1 d . . . . .
O6 O 0.78606(13) 0.48778(10) 0.32840(7) 0.0588(4) Uani 1 1 d . . . . .
O7 O 0.60742(18) 0.54015(11) 0.18141(9) 0.0645(4) Uani 1 1 d . . . . .
C1 C 0.8186(3) 0.0013(3) 0.21988(17) 0.1226(12) Uani 1 1 d . . . . .
H1C H 0.909765 -0.036119 0.226885 0.184 Uiso 1 1 calc R . . . .
H1D H 0.837722 0.060055 0.254155 0.184 Uiso 1 1 calc R . . . .
H1E H 0.745486 -0.040469 0.234352 0.184 Uiso 1 1 calc R . . . .
C2 C 0.7611(2) 0.03309(18) 0.13369(13) 0.0733(7) Uani 1 1 d . . . . .
H2A H 0.834017 0.075368 0.118271 0.088 Uiso 1 1 calc R . . . .
H2B H 0.741357 -0.025617 0.098376 0.088 Uiso 1 1 calc R . . . .
C3 C 0.5577(2) 0.12786(15) 0.05236(11) 0.0515(5) Uani 1 1 d . . . . .
C4 C 0.42644(18) 0.18663(13) 0.05266(10) 0.0436(4) Uani 1 1 d . . . . .
C5 C 0.3484(2) 0.23048(14) -0.01861(11) 0.0481(5) Uani 1 1 d . . . . .
C6 C 0.15629(18) 0.28150(13) 0.03908(10) 0.0434(4) Uani 1 1 d . . . . .
C7 C 0.22544(17) 0.24035(13) 0.11173(10) 0.0408(4) Uani 1 1 d . . . . .
C8 C 0.38501(17) 0.20304(13) 0.13204(10) 0.0400(4) Uani 1 1 d . . . . .
H8 H 0.391033 0.138050 0.160236 0.048 Uiso 1 1 calc R . . . .
C9 C 0.14842(19) 0.23563(14) 0.17463(11) 0.0457(4) Uani 1 1 d . . . . .
C10 C -0.0612(2) 0.31983(15) 0.08299(12) 0.0549(5) Uani 1 1 d . . . . .
C11 C 0.00879(19) 0.32583(13) 0.02177(11) 0.0465(5) Uani 1 1 d . . . . .
C12 C -0.0658(2) 0.37428(15) -0.05158(12) 0.0591(5) Uani 1 1 d . . . . .
H12 H -0.020063 0.379295 -0.093380 0.071 Uiso 1 1 calc R . . . .
C13 C -0.2060(2) 0.41400(17) -0.06122(15) 0.0724(7) Uani 1 1 d . . . . .
H13 H -0.255085 0.446773 -0.109264 0.087 Uiso 1 1 calc R . . . .
C14 C -0.2743(2) 0.40502(19) 0.00127(17) 0.0853(8) Uani 1 1 d . . . . .
H14 H -0.370039 0.431131 -0.005972 0.102 Uiso 1 1 calc R . . . .
C15 C -0.2036(2) 0.35845(19) 0.07343(15) 0.0795(7) Uani 1 1 d . . . . .
H15 H -0.250180 0.352987 0.114844 0.095 Uiso 1 1 calc R . . . .
C16 C 0.48983(17) 0.27794(13) 0.18823(9) 0.0390(4) Uani 1 1 d . . . . .
C17 C 0.57893(18) 0.24937(14) 0.26417(10) 0.0478(5) Uani 1 1 d . . . . .
H17 H 0.572204 0.183833 0.282492 0.057 Uiso 1 1 calc R . . . .
C18 C 0.67800(19) 0.31702(15) 0.31329(10) 0.0508(5) Uani 1 1 d . . . . .
H18 H 0.736644 0.296821 0.364184 0.061 Uiso 1 1 calc R . . . .
C19 C 0.68936(17) 0.41454(14) 0.28639(10) 0.0450(5) Uani 1 1 d . . . . .
C20 C 0.59896(18) 0.44494(13) 0.21065(10) 0.0429(4) Uani 1 1 d . . . . .
C21 C 0.50009(17) 0.37731(13) 0.16279(10) 0.0431(4) Uani 1 1 d . . . . .
H21 H 0.439137 0.398231 0.112659 0.052 Uiso 1 1 calc R . . . .
C22 C 0.8763(2) 0.46398(18) 0.40787(12) 0.0715(7) Uani 1 1 d . . . . .
H22A H 0.937872 0.521066 0.430042 0.107 Uiso 1 1 calc R . . . .
H22B H 0.813132 0.447741 0.442003 0.107 Uiso 1 1 calc R . . . .
H22C H 0.938879 0.407061 0.405224 0.107 Uiso 1 1 calc R . . . .
H7 H 0.677(2) 0.5736(18) 0.2113(15) 0.084(8) Uiso 1 1 d . . . . .

loop_
_atom_site_aniso_label
_atom_site_aniso_U_11
_atom_site_aniso_U_22
_atom_site_aniso_U_33
_atom_site_aniso_U_23
_atom_site_aniso_U_13
_atom_site_aniso_U_12
N1 0.0763(12) 0.0904(15) 0.0439(10) 0.0123(9) 0.0276(8) 0.0216(9)
O1 0.0582(8) 0.0675(10) 0.0506(8) 0.0014(7) 0.0184(6) 0.0226(6)
O2 0.0817(10) 0.0910(12) 0.0577(9) 0.0039(8) 0.0391(8) 0.0297(8)
O3 0.0549(8) 0.0667(9) 0.0424(7) 0.0101(6) 0.0161(6) 0.0125(6)
O4 0.0576(8) 0.0651(9) 0.0426(8) 0.0014(6) 0.0195(6) 0.0081(6)
O5 0.0470(8) 0.0807(10) 0.0572(9) 0.0035(7) 0.0216(6) 0.0119(6)
O6 0.0591(8) 0.0603(9) 0.0483(8) -0.0001(6) 0.0002(6) -0.0113(6)
O7 0.0815(10) 0.0451(9) 0.0554(9) 0.0061(7) -0.0005(7) -0.0058(7)
C1 0.113(2) 0.169(3) 0.0821(19) 0.0212(19) 0.0202(16) 0.078(2)
C2 0.0663(13) 0.0821(18) 0.0726(15) 0.0051(12) 0.0212(11) 0.0325(11)
C3 0.0550(11) 0.0544(13) 0.0478(11) -0.0023(9) 0.0188(9) 0.0053(9)
C4 0.0455(10) 0.0473(12) 0.0401(10) -0.0019(8) 0.0156(8) 0.0022(8)
C5 0.0520(11) 0.0531(12) 0.0430(11) -0.0002(9) 0.0195(8) 0.0044(8)
C6 0.0440(10) 0.0464(11) 0.0401(10) -0.0024(8) 0.0122(8) -0.0020(7)
C7 0.0383(9) 0.0461(11) 0.0377(9) -0.0048(8) 0.0099(7) -0.0012(7)
C8 0.0409(9) 0.0435(11) 0.0369(9) 0.0031(8) 0.0130(7) 0.0039(7)
C9 0.0448(10) 0.0482(12) 0.0444(11) -0.0049(9) 0.0127(8) 0.0003(8)
C10 0.0447(11) 0.0609(14) 0.0563(12) -0.0019(10) 0.0091(9) 0.0066(8)
C11 0.0421(10) 0.0469(11) 0.0469(10) -0.0069(8) 0.0064(8) 0.0013(8)
C12 0.0561(12) 0.0599(14) 0.0542(12) -0.0012(10) 0.0032(9) 0.0076(9)
C13 0.0607(13) 0.0711(16) 0.0722(15) 0.0005(12) -0.0034(11) 0.0175(11)
C14 0.0526(13) 0.102(2) 0.0940(18) 0.0007(16) 0.0076(13) 0.0277(12)
C15 0.0540(13) 0.101(2) 0.0863(17) 0.0018(14) 0.0246(12) 0.0205(12)
C16 0.0366(9) 0.0461(11) 0.0373(9) 0.0003(8) 0.0150(7) 0.0035(7)
C17 0.0494(10) 0.0499(12) 0.0423(10) 0.0080(8) 0.0096(8) -0.0007(8)
C18 0.0505(11) 0.0608(14) 0.0360(10) 0.0108(9) 0.0037(8) 0.0012(8)
C19 0.0410(10) 0.0537(13) 0.0402(10) -0.0024(9) 0.0109(8) 0.0001(8)
C20 0.0464(10) 0.0402(11) 0.0433(10) 0.0026(8) 0.0146(8) 0.0072(8)
C21 0.0411(9) 0.0498(12) 0.0362(9) 0.0035(8) 0.0069(7) 0.0094(8)
C22 0.0628(13) 0.0951(19) 0.0472(12) 0.0038(11) -0.0006(9) -0.0253(11)

loop_
_atom_type_symbol
_atom_type_description
_atom_type_scat_dispersion_real
_atom_type_scat_dispersion_imag
_atom_type_scat_source
C C 0.0033 0.0016 'International Tables Vol C Tables 4.2.6.8 and 6.1.1.4'
H H 0.0000 0.0000 'International Tables Vol C Tables 4.2.6.8 and 6.1.1.4'
N N 0.0061 0.0033 'International Tables Vol C Tables 4.2.6.8 and 6.1.1.4'
O O 0.0106 0.0060 'International Tables Vol C Tables 4.2.6.8 and 6.1.1.4'

loop_
_geom_angle_atom_site_label_1
_geom_angle_atom_site_label_2
_geom_angle_atom_site_label_3
_geom_angle
_geom_angle_site_symmetry_1
_geom_angle_site_symmetry_3
H1A N1 H1B 120.0 . .
C5 N1 H1A 120.0 . .
C5 N1 H1B 120.0 . .
C3 O1 C2 115.92(15) . .
C6 O3 C5 117.94(14) . .
C9 O5 C10 121.47(14) . .
C19 O6 C22 118.01(15) . .
C20 O7 H7 112.3(16) . .
H1C C1 H1D 109.5 . .
H1C C1 H1E 109.5 . .
H1D C1 H1E 109.5 . .
C2 C1 H1C 109.5 . .
C2 C1 H1D 109.5 . .
C2 C1 H1E 109.5 . .
O1 C2 C1 107.16(18) . .
O1 C2 H2A 110.3 . .
O1 C2 H2B 110.3 . .
C1 C2 H2A 110.3 . .
C1 C2 H2B 110.3 . .
H2A C2 H2B 108.5 . .
O1 C3 C4 111.63(16) . .
O2 C3 O1 122.31(17) . .
O2 C3 C4 126.05(18) . .
C3 C4 C8 119.96(16) . .
C5 C4 C3 117.74(16) . .
C5 C4 C8 122.19(15) . .
N1 C5 O3 109.44(16) . .
N1 C5 C4 128.87(17) . .
C4 C5 O3 121.68(16) . .
O3 C6 C11 114.02(15) . .
C7 C6 O3 123.47(15) . .
C7 C6 C11 122.50(17) . .
C6 C7 C8 122.18(16) . .
C6 C7 C9 119.71(16) . .
C9 C7 C8 118.04(15) . .
C4 C8 H8 108.6 . .
C4 C8 C16 112.24(14) . .
C7 C8 C4 108.35(14) . .
C7 C8 H8 108.6 . .
C7 C8 C16 110.33(14) . .
C16 C8 H8 108.6 . .
O4 C9 O5 115.99(16) . .
O4 C9 C7 126.09(16) . .
O5 C9 C7 117.92(16) . .
C11 C10 O5 122.18(16) . .
C15 C10 O5 116.20(19) . .
C15 C10 C11 121.61(19) . .
C10 C11 C6 116.13(16) . .
C10 C11 C12 118.92(17) . .
C12 C11 C6 124.94(18) . .
C11 C12 H12 120.1 . .
C13 C12 C11 119.9(2) . .
C13 C12 H12 120.1 . .
C12 C13 H13 120.2 . .
C12 C13 C14 119.6(2) . .
C14 C13 H13 120.2 . .
C13 C14 H14 119.3 . .
C15 C14 C13 121.5(2) . .
C15 C14 H14 119.3 . .
C10 C15 H15 120.8 . .
C14 C15 C10 118.4(2) . .
C14 C15 H15 120.8 . .
C17 C16 C8 121.63(16) . .
C17 C16 C21 118.32(15) . .
C21 C16 C8 120.04(14) . .
C16 C17 H17 119.5 . .
C16 C17 C18 121.07(17) . .
C18 C17 H17 119.5 . .
C17 C18 H18 120.1 . .
C19 C18 C17 119.90(15) . .
C19 C18 H18 120.1 . .
O6 C19 C18 125.43(15) . .
O6 C19 C20 114.82(16) . .
C18 C19 C20 119.75(16) . .
O7 C20 C19 121.71(16) . .
O7 C20 C21 118.51(15) . .
C21 C20 C19 119.77(17) . .
C16 C21 H21 119.4 . .
C20 C21 C16 121.17(15) . .
C20 C21 H21 119.4 . .
O6 C22 H22A 109.5 . .
O6 C22 H22B 109.5 . .
O6 C22 H22C 109.5 . .
H22A C22 H22B 109.5 . .
H22A C22 H22C 109.5 . .
H22B C22 H22C 109.5 . .

loop_
_geom_bond_atom_site_label_1
_geom_bond_atom_site_label_2
_geom_bond_distance
_geom_bond_site_symmetry_2
N1 H1A 0.8600 .
N1 H1B 0.8600 .
N1 C5 1.331(2) .
O1 C2 1.445(2) .
O1 C3 1.352(2) .
O2 C3 1.226(2) .
O3 C5 1.389(2) .
O3 C6 1.370(2) .
O4 C9 1.220(2) .
O5 C9 1.371(2) .
O5 C10 1.391(2) .
O6 C19 1.381(2) .
O6 C22 1.422(2) .
O7 C20 1.366(2) .
O7 H7 0.83(2) .
C1 H1C 0.9600 .
C1 H1D 0.9600 .
C1 H1E 0.9600 .
C1 C2 1.484(3) .
C2 H2A 0.9700 .
C2 H2B 0.9700 .
C3 C4 1.448(2) .
C4 C5 1.364(2) .
C4 C8 1.527(2) .
C6 C7 1.347(2) .
C6 C11 1.444(2) .
C7 C8 1.509(2) .
C7 C9 1.449(2) .
C8 H8 0.9800 .
C8 C16 1.529(2) .
C10 C11 1.380(3) .
C10 C15 1.385(3) .
C11 C12 1.409(3) .
C12 H12 0.9300 .
C12 C13 1.372(3) .
C13 H13 0.9300 .
C13 C14 1.392(3) .
C14 H14 0.9300 .
C14 C15 1.374(3) .
C15 H15 0.9300 .
C16 C17 1.387(2) .
C16 C21 1.396(2) .
C17 H17 0.9300 .
C17 C18 1.388(3) .
C18 H18 0.9300 .
C18 C19 1.384(3) .
C19 C20 1.395(2) .
C20 C21 1.378(2) .
C21 H21 0.9300 .
C22 H22A 0.9600 .
C22 H22B 0.9600 .
C22 H22C 0.9600 .
